data_4500197
loop_
_publ_author_name
'Bhattacharya, Saurav'
'Sanyal, Udishnu'
'Natarajan, Srinivasan'

_publ_section_title
;
 Liquid&#x2212;Liquid Interphase (Biphasic) as the Reaction Medium in the
 Assembly of a Hierarchy of Structures of 4,4&#x2032;-Azodibenzoic Acid
 with Zinc and Cadmium
;
_journal_issue 3
_journal_name_full 'Crystal Growth &amp; Design'
_journal_page_first 735
_journal_paper_doi 10.1021/cg101251a
_journal_volume 11
_journal_year 2011
_chemical_formula_sum 'C26 H16 N4 O4 Zn'
_chemical_formula_weight 513.80
_chemical_name_systematic
;
 ?
;
_space_group_IT_number 14
_symmetry_cell_setting monoclinic
_symmetry_space_group_name_Hall '-P 2yn'
_symmetry_space_group_name_H-M 'P 1 21/n 1'
_atom_sites_solution_hydrogens geom
_atom_sites_solution_primary direct
_atom_sites_solution_secondary difmap
_audit_creation_method SHELXL-97
_cell_angle_alpha 90.00
_cell_angle_beta 107.714(3)
_cell_angle_gamma 90.00
_cell_formula_units_Z 4
_cell_length_a 11.715(2)
_cell_length_b 16.470(3)
_cell_length_c 12.837(3)
_cell_measurement_temperature 293(2)
_cell_volume 2359.4(8)
_computing_cell_refinement SMART
_computing_data_collection 'SMART (Bruker,2000)'
_computing_data_reduction 'SAINT (Bruker 2000)'
_computing_molecular_graphics 'Ortep-3 for Windows (Farrugia, 1997) and CAMERON (Watkin et al., 1993)'
_computing_publication_material 'Platon (Spek, 1990)'
_computing_structure_refinement 'SHELXL-97 (Sheldrick, 1997)'
_computing_structure_solution 'SIR92 (Altomare et.al., 1993)'
_diffrn_ambient_temperature 293(2)
_diffrn_measured_fraction_theta_full 0.969
_diffrn_measured_fraction_theta_max 0.969
_diffrn_measurement_device_type 'Bruker SMART CCD area detector'
_diffrn_measurement_method '\f an \w scans'
_diffrn_radiation_monochromator graphite
_diffrn_radiation_source 'fine-focus sealed tube'
_diffrn_radiation_type MoK\a
_diffrn_radiation_wavelength 0.71073
_diffrn_reflns_av_R_equivalents 0.0365
_diffrn_reflns_av_sigmaI/netI 0.0404
_diffrn_reflns_limit_h_max 15
_diffrn_reflns_limit_h_min -14
_diffrn_reflns_limit_k_max 21
_diffrn_reflns_limit_k_min -21
_diffrn_reflns_limit_l_max 16
_diffrn_reflns_limit_l_min -16
_diffrn_reflns_number 20280
_diffrn_reflns_theta_full 28.05
_diffrn_reflns_theta_max 28.05
_diffrn_reflns_theta_min 2.06
_exptl_absorpt_coefficient_mu 1.081
_exptl_absorpt_correction_T_max 0.8996
_exptl_absorpt_correction_T_min 0.8460
_exptl_absorpt_correction_type multi-scan
_exptl_absorpt_process_details '(SADABS; Sheldrick, 1996)'
_exptl_crystal_colour Red
_exptl_crystal_density_diffrn 1.446
_exptl_crystal_density_method 'not measured'
_exptl_crystal_description Rod
_exptl_crystal_F_000 1048
_exptl_crystal_size_max 0.16
_exptl_crystal_size_mid 0.15
_exptl_crystal_size_min 0.10
_refine_diff_density_max 0.494
_refine_diff_density_min -0.222
_refine_diff_density_rms 0.058
_refine_ls_extinction_method none
_refine_ls_goodness_of_fit_ref 1.021
_refine_ls_matrix_type full
_refine_ls_number_parameters 376
_refine_ls_number_reflns 5555
_refine_ls_number_restraints 0
_refine_ls_restrained_S_all 1.021
_refine_ls_R_factor_all 0.0771
_refine_ls_R_factor_gt 0.0445
_refine_ls_shift/su_max 0.001
_refine_ls_shift/su_mean 0.000
_refine_ls_structure_factor_coef Fsqd
_refine_ls_weighting_details 'calc w=1/[\s^2^(Fo^2^)+(0.0524P)^2^+0.4233P] where P=(Fo^2^+2Fc^2^)/3'
_refine_ls_weighting_scheme calc
_refine_ls_wR_factor_gt 0.0981
_refine_ls_wR_factor_ref 0.1112
_reflns_number_gt 3836
_reflns_number_total 5555
_reflns_threshold_expression >2sigma(I)
_cod_data_source_file cg101251a_si_002.cif
_cod_data_source_block Compound(II)
_cod_depositor_comments
;
The following automatic conversions were performed:

'_symmetry_cell_setting' value 'Monoclinic' changed to 'monoclinic'
according to /home/saulius/struct/CIF-dictionaries/cif_core.dic
dictionary named 'cif_core.dic' version 2.4.1 from 2010-06-29.

Automatic conversion script
Id: cif_fix_values 1715 2011-07-08 13:25:40Z adriana 
;
_cod_original_cell_volume 2359.5(8)
_cod_original_sg_symbol_H-M P2(1)/n
_cod_database_code 4500197

loop_
_symmetry_equiv_pos_as_xyz
'x, y, z'
'-x+1/2, y+1/2, -z+1/2'
'-x, -y, -z'
'x-1/2, -y-1/2, z-1/2'

loop_
_atom_site_label
_atom_site_type_symbol
_atom_site_fract_x
_atom_site_fract_y
_atom_site_fract_z
_atom_site_U_iso_or_equiv
_atom_site_adp_type
_atom_site_occupancy
_atom_site_symmetry_multiplicity
_atom_site_calc_flag
_atom_site_refinement_flags
Zn1 Zn 0.74156(3) 0.396909(17) 0.77968(2) 0.04487(12) Uani 1 1 d .
O1 O 0.8114(2) 0.36110(13) 0.6415(2) 0.0855(8) Uani 1 1 d .
O2 O 0.82158(17) 0.28495(11) 0.78070(18) 0.0613(5) Uani 1 1 d .
O3 O 0.58231(17) 0.43365(13) 0.69502(17) 0.0646(6) Uani 1 1 d .
O4 O 0.52977(19) 0.32061(13) 0.76031(19) 0.0740(6) Uani 1 1 d .
N1 N 0.76832(18) 0.40905(12) 0.94827(18) 0.0439(5) Uani 1 1 d .
N2 N 0.82754(18) 0.50907(12) 0.80921(17) 0.0445(5) Uani 1 1 d .
N3 N 0.0118(2) 0.46402(14) 0.5063(2) 0.0622(7) Uani 1 1 d .
N4 N 0.9843(2) 0.03165(12) 0.47335(18) 0.0487(5) Uani 1 1 d .
C1 C 0.5048(3) 0.38352(18) 0.7062(2) 0.0548(7) Uani 1 1 d .
C2 C 0.3758(2) 0.40658(16) 0.6509(2) 0.0510(7) Uani 1 1 d .
C3 C 0.3460(3) 0.48087(19) 0.6003(3) 0.0562(7) Uani 1 1 d .
C4 C 0.2271(3) 0.5027(2) 0.5530(2) 0.0576(8) Uani 1 1 d .
C5 C 0.1380(2) 0.44813(19) 0.5546(2) 0.0530(7) Uani 1 1 d .
C6 C 0.1671(3) 0.3729(2) 0.6006(3) 0.0633(8) Uani 1 1 d .
C7 C 0.2857(3) 0.3527(2) 0.6504(3) 0.0626(8) Uani 1 1 d .
C8 C 0.8353(2) 0.29570(17) 0.6892(3) 0.0526(7) Uani 1 1 d .
C9 C 0.8807(2) 0.22557(14) 0.6370(2) 0.0429(6) Uani 1 1 d .
C10 C 0.8857(3) 0.23261(17) 0.5318(3) 0.0543(7) Uani 1 1 d .
C11 C 0.9207(3) 0.16800(16) 0.4802(3) 0.0531(7) Uani 1 1 d .
C12 C 0.9514(2) 0.09557(14) 0.5354(2) 0.0426(6) Uani 1 1 d .
C13 C 0.9490(3) 0.08805(16) 0.6415(2) 0.0486(7) Uani 1 1 d .
C14 C 0.9130(3) 0.15323(16) 0.6917(2) 0.0485(6) Uani 1 1 d .
C15 C 0.7371(3) 0.35879(19) 1.0159(3) 0.0587(8) Uani 1 1 d .
C16 C 0.7549(3) 0.3778(2) 1.1252(3) 0.0709(10) Uani 1 1 d .
C17 C 0.8055(3) 0.4495(2) 1.1649(3) 0.0697(9) Uani 1 1 d .
H17 H 0.8168 0.4626 1.2379 0.084 Uiso 1 1 calc R
C18 C 0.8952(3) 0.5811(2) 1.1315(3) 0.0698(10) Uani 1 1 d .
C19 C 0.9230(3) 0.6319(2) 1.0614(3) 0.0656(9) Uani 1 1 d .
C20 C 0.9250(3) 0.66125(19) 0.8711(3) 0.0643(9) Uani 1 1 d .
C21 C 0.9002(3) 0.6363(2) 0.7678(3) 0.0710(9) Uani 1 1 d .
C22 C 0.8526(3) 0.5597(2) 0.7388(3) 0.0624(8) Uani 1 1 d .
C23 C 0.8506(2) 0.53438(14) 0.9134(2) 0.0405(6) Uani 1 1 d .
C24 C 0.8195(2) 0.48067(14) 0.9879(2) 0.0406(6) Uani 1 1 d .
C25 C 0.8409(2) 0.50402(18) 1.0973(2) 0.0534(7) Uani 1 1 d .
C26 C 0.9010(2) 0.61090(15) 0.9496(2) 0.0504(7) Uani 1 1 d .
H3 H 0.405(2) 0.5124(16) 0.597(2) 0.053(8) Uiso 1 1 d .
H4 H 0.209(3) 0.5503(19) 0.525(2) 0.064(10) Uiso 1 1 d .
H6 H 0.101(3) 0.3312(18) 0.602(2) 0.074(9) Uiso 1 1 d .
H7 H 0.308(3) 0.3006(19) 0.688(3) 0.078(10) Uiso 1 1 d .
H10 H 0.867(3) 0.276(2) 0.495(3) 0.080(11) Uiso 1 1 d .
H11 H 0.926(2) 0.1733(16) 0.414(2) 0.053(8) Uiso 1 1 d .
H13 H 0.967(2) 0.0416(17) 0.680(2) 0.059(8) Uiso 1 1 d .
H14 H 0.909(2) 0.1463(14) 0.762(2) 0.040(7) Uiso 1 1 d .
H15 H 0.698(2) 0.3085(18) 0.986(2) 0.060(8) Uiso 1 1 d .
H16 H 0.730(3) 0.3424(19) 1.166(3) 0.073(10) Uiso 1 1 d .
H18 H 0.910(3) 0.5935(18) 1.206(3) 0.079(11) Uiso 1 1 d .
H19 H 0.957(3) 0.681(2) 1.083(3) 0.075(10) Uiso 1 1 d .
H20 H 0.954(3) 0.7119(19) 0.891(2) 0.065(9) Uiso 1 1 d .
H21 H 0.912(3) 0.6649(19) 0.715(3) 0.067(10) Uiso 1 1 d .
H22 H 0.834(3) 0.5399(18) 0.668(2) 0.066(9) Uiso 1 1 d .

loop_
_atom_site_aniso_label
_atom_site_aniso_U_11
_atom_site_aniso_U_22
_atom_site_aniso_U_33
_atom_site_aniso_U_23
_atom_site_aniso_U_13
_atom_site_aniso_U_12
Zn1 0.04156(19) 0.03883(18) 0.0525(2) -0.01234(13) 0.01171(14) 0.00495(13)
O1 0.126(2) 0.0453(12) 0.0941(18) -0.0044(12) 0.0468(16) 0.0310(13)
O2 0.0613(13) 0.0541(12) 0.0745(14) -0.0239(10) 0.0295(11) 0.0006(10)
O3 0.0425(11) 0.0712(14) 0.0748(14) -0.0101(11) 0.0102(10) 0.0064(10)
O4 0.0648(14) 0.0600(13) 0.0860(16) -0.0048(12) 0.0061(12) 0.0218(11)
N1 0.0381(12) 0.0395(12) 0.0538(13) -0.0039(9) 0.0134(10) 0.0060(9)
N2 0.0427(12) 0.0448(12) 0.0459(12) -0.0014(10) 0.0133(10) 0.0041(9)
N3 0.0480(14) 0.0755(17) 0.0578(15) -0.0054(15) 0.0084(11) 0.0008(14)
N4 0.0552(14) 0.0340(11) 0.0624(15) -0.0058(10) 0.0260(12) 0.0024(10)
C1 0.0482(17) 0.0563(18) 0.0542(17) -0.0233(14) 0.0075(14) 0.0081(14)
C2 0.0430(15) 0.0526(16) 0.0528(16) -0.0135(13) 0.0077(13) 0.0069(12)
C3 0.0414(17) 0.0615(19) 0.0641(19) -0.0024(15) 0.0135(14) -0.0022(14)
C4 0.0527(19) 0.0602(19) 0.0552(18) 0.0014(15) 0.0093(14) 0.0101(15)
C5 0.0388(15) 0.071(2) 0.0452(16) -0.0088(14) 0.0063(12) 0.0038(14)
C6 0.0471(18) 0.066(2) 0.073(2) -0.0059(16) 0.0129(16) -0.0053(15)
C7 0.0508(19) 0.0550(19) 0.075(2) -0.0078(16) 0.0084(16) 0.0008(15)
C8 0.0410(15) 0.0475(17) 0.068(2) -0.0215(14) 0.0155(14) -0.0030(12)
C9 0.0341(13) 0.0350(13) 0.0606(17) -0.0131(11) 0.0157(12) -0.0022(10)
C10 0.0636(19) 0.0361(15) 0.0639(19) -0.0018(13) 0.0205(15) 0.0102(13)
C11 0.066(2) 0.0422(15) 0.0563(18) -0.0033(13) 0.0263(16) 0.0081(13)
C12 0.0388(14) 0.0323(13) 0.0612(17) -0.0109(11) 0.0220(12) -0.0036(10)
C13 0.0544(17) 0.0321(14) 0.0642(18) -0.0004(12) 0.0255(14) 0.0015(12)
C14 0.0526(17) 0.0453(16) 0.0534(17) -0.0066(12) 0.0246(14) -0.0019(12)
C15 0.0551(19) 0.0480(17) 0.075(2) 0.0062(15) 0.0225(16) 0.0088(14)
C16 0.068(2) 0.083(3) 0.067(2) 0.024(2) 0.0300(19) 0.0164(19)
C17 0.070(2) 0.088(3) 0.0524(18) -0.0009(17) 0.0213(16) 0.0168(19)
C18 0.066(2) 0.074(2) 0.060(2) -0.0279(18) 0.0033(17) 0.0112(17)
C19 0.0545(19) 0.0502(18) 0.079(2) -0.0264(18) 0.0006(17) 0.0017(15)
C20 0.0490(18) 0.0403(17) 0.097(3) 0.0020(17) 0.0128(17) 0.0003(13)
C21 0.071(2) 0.060(2) 0.081(3) 0.021(2) 0.022(2) -0.0008(17)
C22 0.062(2) 0.066(2) 0.058(2) 0.0033(16) 0.0166(16) 0.0006(16)
C23 0.0322(13) 0.0366(13) 0.0484(15) -0.0060(11) 0.0060(11) 0.0091(10)
C24 0.0313(13) 0.0410(13) 0.0470(14) -0.0050(11) 0.0082(11) 0.0108(10)
C25 0.0468(16) 0.0610(18) 0.0485(16) -0.0081(13) 0.0087(13) 0.0152(13)
C26 0.0348(14) 0.0397(14) 0.0687(19) -0.0074(13) 0.0039(13) 0.0056(11)

loop_
_atom_type_symbol
_atom_type_description
_atom_type_scat_dispersion_real
_atom_type_scat_dispersion_imag
_atom_type_scat_source
C C 0.0033 0.0016 'International Tables Vol C Tables 4.2.6.8 and 6.1.1.4'
H H 0.0000 0.0000 'International Tables Vol C Tables 4.2.6.8 and 6.1.1.4'
N N 0.0061 0.0033 'International Tables Vol C Tables 4.2.6.8 and 6.1.1.4'
O O 0.0106 0.0060 'International Tables Vol C Tables 4.2.6.8 and 6.1.1.4'
Zn Zn 0.2839 1.4301 'International Tables Vol C Tables 4.2.6.8 and 6.1.1.4'

loop_
_geom_angle_atom_site_label_1
_geom_angle_atom_site_label_2
_geom_angle_atom_site_label_3
_geom_angle
_geom_angle_site_symmetry_1
O3 Zn1 O2 129.52(9) .
O3 Zn1 N2 98.86(9) .
O2 Zn1 N2 126.65(8) .
O3 Zn1 N1 111.27(8) .
O2 Zn1 N1 98.81(8) .
N2 Zn1 N1 79.38(8) .
O3 Zn1 O1 99.09(9) .
O2 Zn1 O1 59.83(8) .
N2 Zn1 O1 96.00(9) .
N1 Zn1 O1 149.64(9) .
O3 Zn1 C8 115.75(9) .
O2 Zn1 C8 30.20(9) .
N2 Zn1 C8 115.11(9) .
N1 Zn1 C8 126.87(9) .
O1 Zn1 C8 29.71(9) .
C8 O1 Zn1 85.33(19) .
C8 O2 Zn1 93.18(18) .
C1 O3 Zn1 109.4(2) .
C15 N1 C24 118.5(2) .
C15 N1 Zn1 129.0(2) .
C24 N1 Zn1 112.41(17) .
C22 N2 C23 117.6(2) .
C22 N2 Zn1 128.9(2) .
C23 N2 Zn1 113.26(17) .
N3 N3 C5 113.3(3) 3_566
N4 N4 C12 113.2(3) 3_756
O4 C1 O3 123.8(3) .
O4 C1 C2 120.6(3) .
O3 C1 C2 115.6(3) .
C7 C2 C3 119.1(3) .
C7 C2 C1 119.7(3) .
C3 C2 C1 121.2(3) .
C2 C3 C4 120.8(3) .
C5 C4 C3 119.2(3) .
C6 C5 C4 120.3(3) .
C6 C5 N3 115.9(3) .
C4 C5 N3 123.8(3) .
C5 C6 C7 120.0(3) .
C2 C7 C6 120.6(3) .
O1 C8 O2 121.3(3) .
O1 C8 C9 120.4(3) .
O2 C8 C9 118.3(3) .
O1 C8 Zn1 64.96(16) .
O2 C8 Zn1 56.62(14) .
C9 C8 Zn1 172.2(2) .
C10 C9 C14 119.2(2) .
C10 C9 C8 119.8(2) .
C14 C9 C8 120.9(3) .
C9 C10 C11 120.9(3) .
C12 C11 C10 119.4(3) .
C13 C12 C11 120.4(2) .
C13 C12 N4 124.8(2) .
C11 C12 N4 114.9(2) .
C12 C13 C14 119.5(3) .
C9 C14 C13 120.6(3) .
N1 C15 C16 122.2(3) .
C17 C16 C15 119.5(3) .
C16 C17 C25 120.4(3) .
C19 C18 C25 121.7(3) .
C18 C19 C26 121.3(3) .
C21 C20 C26 120.2(3) .
C20 C21 C22 119.8(3) .
N2 C22 C21 122.9(3) .
N2 C23 C26 122.8(2) .
N2 C23 C24 117.2(2) .
C26 C23 C24 120.0(2) .
N1 C24 C25 122.7(3) .
N1 C24 C23 117.6(2) .
C25 C24 C23 119.7(2) .
C17 C25 C24 116.7(3) .
C17 C25 C18 124.7(3) .
C24 C25 C18 118.6(3) .
C20 C26 C23 116.7(3) .
C20 C26 C19 124.7(3) .
C23 C26 C19 118.6(3) .

loop_
_geom_bond_atom_site_label_1
_geom_bond_atom_site_label_2
_geom_bond_distance
_geom_bond_site_symmetry_2
Zn1 O3 1.948(2) .
Zn1 O2 2.0669(19) .
Zn1 N2 2.083(2) .
Zn1 N1 2.100(2) .
Zn1 O1 2.246(2) .
Zn1 C8 2.471(3) .
O1 C8 1.229(3) .
O2 C8 1.245(3) .
O3 C1 1.268(4) .
O4 C1 1.232(3) .
N1 C15 1.329(4) .
N1 C24 1.351(3) .
N2 C22 1.327(4) .
N2 C23 1.348(3) .
N3 N3 1.216(5) 3_566
N3 C5 1.443(3) .
N4 N4 1.240(4) 3_756
N4 C12 1.441(3) .
C1 C2 1.510(4) .
C2 C7 1.377(4) .
C2 C3 1.380(4) .
C3 C4 1.387(4) .
C4 C5 1.382(4) .
C5 C6 1.371(4) .
C6 C7 1.382(4) .
C8 C9 1.511(3) .
C9 C10 1.374(4) .
C9 C14 1.377(4) .
C10 C11 1.380(4) .
C11 C12 1.378(4) .
C12 C13 1.377(4) .
C13 C14 1.382(4) .
C15 C16 1.390(5) .
C16 C17 1.349(5) .
C17 C25 1.397(4) .
C18 C19 1.339(5) .
C18 C25 1.429(4) .
C19 C26 1.422(4) .
C20 C21 1.332(5) .
C20 C26 1.398(4) .
C21 C22 1.384(5) .
C23 C26 1.409(3) .
C23 C24 1.429(4) .
C24 C25 1.404(4) .
